data_7061574
loop_
_publ_author_name
'Ma, Wenjuan'
'Huang, Jianlong'
'Dai, Bin'
'Yu, Feng'

_publ_section_title
;
 BaI3O9H: a new alkaline-earth metal hydroxy iodate with two groups
;
_journal_issue 26
_journal_name_full 'New Journal of Chemistry'
_journal_page_first 12482
_journal_page_last 12487
_journal_paper_doi 10.1039/D2NJ02226E
_journal_volume 46
_journal_year 2022
_chemical_formula_moiety 'Ba I3 O9, H'
_chemical_formula_sum 'Ba H I3 O9'
_chemical_formula_weight 663.05
_space_group_crystal_system monoclinic
_space_group_IT_number 14
_space_group_name_Hall '-P 2ybc'
_space_group_name_H-M_alt 'P 1 21/c 1'
_audit_creation_date 2022-04-24
_audit_creation_method
;
Olex2 1.5
(compiled 2021.11.18 svn.ra9532c28 for OlexSys, GUI svn.r6429)
;
_audit_update_record
;
2022-05-07 deposited with the CCDC.	2022-05-31 downloaded from the CCDC.
;
_cell_angle_alpha 90.00
_cell_angle_beta 92.803(4)
_cell_angle_gamma 90.00
_cell_formula_units_Z 4
_cell_length_a 7.777(3)
_cell_length_b 8.000(3)
_cell_length_c 13.790(5)
_cell_measurement_reflns_used 1701
_cell_measurement_temperature 296(2)
_cell_measurement_theta_max 27.35
_cell_measurement_theta_min 2.62
_cell_volume 856.9(6)
_computing_cell_refinement 'Bruker SAINT'
_computing_data_collection 'Bruker APEX2'
_computing_data_reduction 'Bruker SAINT'
_computing_molecular_graphics 'Olex2 1.5 (Dolomanov et al., 2009)'
_computing_publication_material 'Olex2 1.5 (Dolomanov et al., 2009)'
_computing_structure_refinement 'SHELXL-97 (Sheldrick, 1997)'
_computing_structure_solution 'SHELXS-97 (Sheldrick, 1990)'
_diffrn_ambient_temperature 296(2)
_diffrn_measured_fraction_theta_full 0.998
_diffrn_measured_fraction_theta_max 0.998
_diffrn_measurement_device_type 'Bruker APEX-II CCD'
_diffrn_measurement_method '\f and \w scans'
_diffrn_radiation_monochromator graphite
_diffrn_radiation_type MoK\a
_diffrn_radiation_wavelength 0.71073
_diffrn_reflns_av_R_equivalents 0.0375
_diffrn_reflns_av_unetI/netI 0.0479
_diffrn_reflns_limit_h_max 10
_diffrn_reflns_limit_h_min -9
_diffrn_reflns_limit_k_max 8
_diffrn_reflns_limit_k_min -10
_diffrn_reflns_limit_l_max 17
_diffrn_reflns_limit_l_min -11
_diffrn_reflns_number 5135
_diffrn_reflns_theta_full 27.36
_diffrn_reflns_theta_max 27.36
_diffrn_reflns_theta_min 2.62
_diffrn_source 'fine-focus sealed tube'
_diffrn_standards_number 0
_exptl_absorpt_coefficient_mu 15.467
_exptl_absorpt_correction_T_max 0.7456
_exptl_absorpt_correction_T_min 0.5146
_exptl_absorpt_correction_type multi-scan
_exptl_absorpt_process_details SADABS
_exptl_crystal_colour COLORLESS
_exptl_crystal_density_diffrn 5.140
_exptl_crystal_density_method 'not measured'
_exptl_crystal_description BLOCK
_exptl_crystal_F_000 1152
_exptl_crystal_size_max 0.13
_exptl_crystal_size_mid 0.11
_exptl_crystal_size_min 0.08
_refine_diff_density_max 1.124
_refine_diff_density_min -1.134
_refine_diff_density_rms 0.274
_refine_ls_extinction_coef 0.00380(13)
_refine_ls_extinction_expression Fc^*^=kFc[1+0.001xFc^2^\l^3^/sin(2\q)]^-1/4^
_refine_ls_extinction_method SHELXL
_refine_ls_goodness_of_fit_ref 1.011
_refine_ls_matrix_type full
_refine_ls_number_parameters 122
_refine_ls_number_reflns 1936
_refine_ls_number_restraints 1
_refine_ls_restrained_S_all 1.015
_refine_ls_R_factor_all 0.0332
_refine_ls_R_factor_gt 0.0274
_refine_ls_shift/su_max 0.001
_refine_ls_shift/su_mean 0.000
_refine_ls_structure_factor_coef Fsqd
_refine_ls_weighting_details 'calc w=1/[\s^2^(Fo^2^)+(0.0170P)^2^+0.0000P] where P=(Fo^2^+2Fc^2^)/3'
_refine_ls_weighting_scheme calc
_refine_ls_wR_factor_gt 0.0530
_refine_ls_wR_factor_ref 0.0551
_reflns_number_gt 1697
_reflns_number_total 1936
_reflns_threshold_expression >2sigma(I)
_cod_data_source_file d2nj02226e2.cif
_cod_data_source_block 1111111
_cod_depositor_comments
;
The following automatic conversions were performed:

data item '_exptl_absorpt_correction_type' value 'MULTI_SCAN' was
changed to 'multi-scan' in accordance with the
/home/data/users/saulius/crontab/automatic-downloads/rss-feeds/RSC/lib/dictionaries/cif_core.dic
dictionary named 'cif_core.dic' version 2.4.2 last updated on
2011-04-26.

Automatic conversion script
Id: cif_fix_values 7556 2019-12-06 15:28:31Z antanas 

 Adding full bibliography for 7061574.cif.
;
_cod_original_cell_volume 856.9(5)
_cod_original_formula_sum 'H Ba I3 O9'
_cod_database_code 7061574
_olex2_refinement_description
;
1. Others
 Fixed Uiso: H1(0.029)
;
_olex2_submission_special_instructions 'No special instructions were received'

loop_
_space_group_symop_id
_space_group_symop_operation_xyz
1 'x, y, z'
2 '-x, y+1/2, -z+1/2'
3 '-x, -y, -z'
4 'x, -y-1/2, z-1/2'

loop_
_atom_site_label
_atom_site_type_symbol
_atom_site_fract_x
_atom_site_fract_y
_atom_site_fract_z
_atom_site_U_iso_or_equiv
_atom_site_adp_type
_atom_site_occupancy
_atom_site_symmetry_multiplicity
_atom_site_calc_flag
_atom_site_refinement_flags
_atom_site_disorder_assembly
_atom_site_disorder_group
Ba1 Ba 0.65253(5) 0.20363(5) 0.50103(3) 0.01258(12) Uani 1 1 d . . .
I1 I 0.93710(5) 0.20822(5) 0.77062(3) 0.01167(12) Uani 1 1 d . . .
I2 I 0.47191(5) 0.01052(5) 0.76913(3) 0.01019(12) Uani 1 1 d . . .
I3 I 0.82106(5) 0.67050(5) 0.46750(3) 0.01079(12) Uani 1 1 d . . .
O1 O 1.1640(7) 0.2944(7) 0.7635(5) 0.0269(14) Uani 1 1 d . . .
O2 O 0.9865(6) 0.3245(6) 0.4521(4) 0.0217(12) Uani 1 1 d D . .
O3 O 0.6804(6) 0.5554(6) 0.5420(4) 0.0199(12) Uani 1 1 d . . .
O4 O 0.4460(6) 0.0446(5) 0.3471(4) 0.0148(10) Uani 1 1 d . . .
O5 O 0.8428(6) 0.4023(5) 0.8032(4) 0.0220(12) Uani 1 1 d . . .
O6 O 0.6627(6) 0.1046(5) 0.8300(4) 0.0149(11) Uani 1 1 d . . .
O7 O 0.4932(6) -0.1882(5) 0.8304(4) 0.0151(11) Uani 1 1 d . . .
O8 O 0.7310(6) 0.8717(6) 0.4874(4) 0.0247(13) Uani 1 1 d . . .
O9 O 0.9041(6) 0.2163(6) 0.6420(4) 0.0242(12) Uani 1 1 d D . .
H1 H 1.216(10) 0.326(10) 0.814(7) 0.029 Uiso 1 1 d . . .

loop_
_atom_site_aniso_label
_atom_site_aniso_U_11
_atom_site_aniso_U_22
_atom_site_aniso_U_33
_atom_site_aniso_U_23
_atom_site_aniso_U_13
_atom_site_aniso_U_12
Ba1 0.0139(2) 0.0128(2) 0.0111(2) 0.00055(16) 0.00065(18) -0.00205(15)
I1 0.0115(2) 0.0138(2) 0.0097(2) 0.00116(17) 0.00041(19) 0.00007(16)
I2 0.0089(2) 0.0113(2) 0.0103(2) -0.00065(17) 0.00048(18) 0.00050(15)
I3 0.0108(2) 0.0132(2) 0.0085(2) -0.00042(17) 0.00167(18) -0.00070(15)
O1 0.016(3) 0.037(3) 0.027(4) 0.002(3) 0.001(3) -0.010(2)
O2 0.019(3) 0.033(3) 0.012(3) 0.004(2) -0.006(2) -0.006(2)
O3 0.027(3) 0.017(2) 0.016(3) 0.001(2) 0.006(2) -0.009(2)
O4 0.019(3) 0.015(2) 0.010(3) -0.002(2) 0.000(2) 0.0007(19)
O5 0.019(3) 0.019(2) 0.028(3) -0.008(2) -0.003(3) 0.007(2)
O6 0.012(2) 0.018(2) 0.015(3) -0.001(2) 0.001(2) -0.0044(18)
O7 0.022(3) 0.011(2) 0.013(3) 0.0006(19) 0.002(2) -0.0008(18)
O8 0.025(3) 0.016(3) 0.034(4) -0.004(2) 0.011(3) 0.002(2)
O9 0.020(3) 0.042(3) 0.011(3) 0.001(2) -0.001(2) 0.000(2)

loop_
_atom_type_symbol
_atom_type_description
_atom_type_scat_dispersion_real
_atom_type_scat_dispersion_imag
_atom_type_scat_source
Ba Ba -0.3244 2.2819 'International Tables Vol C Tables 4.2.6.8 and 6.1.1.4'
H H 0.0000 0.0000 'International Tables Vol C Tables 4.2.6.8 and 6.1.1.4'
I I -0.4742 1.8119 'International Tables Vol C Tables 4.2.6.8 and 6.1.1.4'
O O 0.0106 0.0060 'International Tables Vol C Tables 4.2.6.8 and 6.1.1.4'

loop_
_geom_angle_atom_site_label_1
_geom_angle_atom_site_label_2
_geom_angle_atom_site_label_3
_geom_angle
_geom_angle_site_symmetry_1
_geom_angle_site_symmetry_3
_geom_angle_publ_flag
O2 Ba1 I3 144.47(10) . 3_666 ?
O2 Ba1 O3 118.42(13) . 3_666 ?
O2 Ba1 O4 116.76(14) . . ?
O2 Ba1 O4 130.29(13) . 3_656 ?
O2 Ba1 O5 56.18(13) . 4_565 ?
O2 Ba1 O8 166.36(14) . 3_666 ?
O3 Ba1 I3 27.49(9) 3_666 3_666 ?
O3 Ba1 I3 77.64(10) . 3_666 ?
O3 Ba1 O2 69.97(14) . . ?
O3 Ba1 O3 60.56(15) . 3_666 ?
O3 Ba1 O4 121.85(14) . 3_656 ?
O3 Ba1 O4 127.44(13) . . ?
O3 Ba1 O5 112.86(12) 3_666 4_565 ?
O3 Ba1 O5 112.55(13) . 4_565 ?
O3 Ba1 O8 104.31(13) . 3_666 ?
O4 Ba1 I3 79.48(9) 3_656 3_666 ?
O4 Ba1 I3 72.48(9) . 3_666 ?
O4 Ba1 O3 106.83(12) 3_656 3_666 ?
O4 Ba1 O3 73.68(12) . 3_666 ?
O4 Ba1 O4 93.98(13) . 3_656 ?
O4 Ba1 O5 62.14(13) . 4_565 ?
O4 Ba1 O5 123.29(12) 3_656 4_565 ?
O4 Ba1 O8 56.16(15) . 3_666 ?
O4 Ba1 O8 63.34(13) 3_656 3_666 ?
O5 Ba1 I3 129.24(8) 4_565 3_666 ?
O6 Ba1 I3 91.04(9) 4_565 3_666 ?
O6 Ba1 O2 63.83(13) 4_565 . ?
O6 Ba1 O3 65.19(13) 4_565 3_666 ?
O6 Ba1 O3 68.08(14) 4_565 . ?
O6 Ba1 O4 70.28(13) 4_565 . ?
O6 Ba1 O4 163.61(13) 4_565 3_656 ?
O6 Ba1 O5 53.97(12) 4_565 4_565 ?
O6 Ba1 O8 102.63(14) 4_565 3_666 ?
O7 Ba1 I3 52.67(10) 2_656 3_666 ?
O7 Ba1 O2 120.08(14) 2_656 . ?
O7 Ba1 O3 67.31(13) 2_656 3_666 ?
O7 Ba1 O3 63.92(14) 2_656 . ?
O7 Ba1 O4 59.64(12) 2_656 3_656 ?
O7 Ba1 O4 121.13(14) 2_656 . ?
O7 Ba1 O5 176.07(12) 2_656 4_565 ?
O7 Ba1 O6 124.12(13) 2_656 4_565 ?
O7 Ba1 O8 65.02(14) 2_656 3_666 ?
O8 Ba1 I3 118.57(11) 1_545 3_666 ?
O8 Ba1 I3 26.74(8) 3_666 3_666 ?
O8 Ba1 O2 95.93(15) 1_545 . ?
O8 Ba1 O3 137.75(14) 1_545 3_666 ?
O8 Ba1 O3 161.65(15) 1_545 . ?
O8 Ba1 O3 50.00(12) 3_666 3_666 ?
O8 Ba1 O4 68.90(14) 1_545 . ?
O8 Ba1 O4 58.17(15) 1_545 3_656 ?
O8 Ba1 O5 65.19(15) 1_545 4_565 ?
O8 Ba1 O5 118.30(13) 3_666 4_565 ?
O8 Ba1 O6 117.12(16) 1_545 4_565 ?
O8 Ba1 O7 117.54(15) 1_545 2_656 ?
O8 Ba1 O8 91.92(14) 1_545 3_666 ?
O9 Ba1 I3 124.92(11) . 3_666 ?
O9 Ba1 O2 61.62(13) . . ?
O9 Ba1 O3 77.08(14) . . ?
O9 Ba1 O3 130.70(14) . 3_666 ?
O9 Ba1 O4 154.72(14) . . ?
O9 Ba1 O4 73.94(14) . 3_656 ?
O9 Ba1 O5 105.60(14) . 4_565 ?
O9 Ba1 O6 122.33(14) . 4_565 ?
O9 Ba1 O7 72.28(15) . 2_656 ?
O9 Ba1 O8 85.95(16) . 1_545 ?
O9 Ba1 O8 130.31(16) . 3_666 ?
O1 I1 O6 163.6(2) . . ?
O5 I1 O1 95.3(2) . . ?
O5 I1 O6 80.6(2) . . ?
O9 I1 O1 91.4(2) . . ?
O9 I1 O5 100.3(2) . . ?
O9 I1 O6 104.9(2) . . ?
O4 I2 O6 101.1(2) 3_656 . ?
O7 I2 O4 99.9(2) . 3_656 ?
O7 I2 O6 95.4(2) . . ?
Ba1 I3 Ba1 84.874(19) 3_666 . ?
O2 I3 Ba1 133.36(17) 3_766 3_666 ?
O2 I3 Ba1 102.41(15) 3_766 . ?
O3 I3 Ba1 40.51(16) . . ?
O3 I3 Ba1 57.12(16) . 3_666 ?
O3 I3 O2 99.8(2) . 3_766 ?
O8 I3 Ba1 133.90(17) . . ?
O8 I3 Ba1 50.44(16) . 3_666 ?
O8 I3 O2 101.8(2) . 3_766 ?
O8 I3 O3 96.9(2) . . ?
I3 O2 Ba1 126.1(2) 3_766 . ?
Ba1 O3 Ba1 119.44(15) . 3_666 ?
I3 O3 Ba1 95.39(18) . 3_666 ?
I3 O3 Ba1 115.6(2) . . ?
Ba1 O4 Ba1 86.02(13) . 3_656 ?
I2 O4 Ba1 124.64(19) 3_656 3_656 ?
I2 O4 Ba1 123.4(2) 3_656 . ?
I1 O5 Ba1 101.1(2) . 4_566 ?
I1 O6 Ba1 98.91(14) . 4_566 ?
I2 O6 Ba1 123.5(2) . 4_566 ?
I2 O6 I1 133.0(3) . . ?
I2 O7 Ba1 129.4(2) . 2_646 ?
Ba1 O8 Ba1 88.08(13) 1_565 3_666 ?
I3 O8 Ba1 102.82(19) . 3_666 ?
I3 O8 Ba1 168.2(3) . 1_565 ?
I1 O9 Ba1 141.4(3) . . ?

loop_
_geom_bond_atom_site_label_1
_geom_bond_atom_site_label_2
_geom_bond_distance
_geom_bond_site_symmetry_2
_geom_bond_publ_flag
Ba1 I3 3.8631(13) 3_666 ?
Ba1 O2 2.882(5) . ?
Ba1 O3 2.876(5) . ?
Ba1 O3 3.259(5) 3_666 ?
Ba1 O4 3.012(5) 3_656 ?
Ba1 O4 2.894(4) . ?
Ba1 O5 3.278(6) 4_565 ?
Ba1 O6 2.819(5) 4_565 ?
Ba1 O7 2.774(5) 2_656 ?
Ba1 O8 2.733(5) 1_545 ?
Ba1 O8 3.055(5) 3_666 ?
Ba1 O9 2.692(5) . ?
I1 O1 1.902(5) . ?
I1 O5 1.784(4) . ?
I1 O6 2.466(5) . ?
I1 O9 1.781(5) . ?
I2 O4 1.808(5) 3_656 ?
I2 O6 1.830(4) . ?
I2 O7 1.804(4) . ?
I3 Ba1 3.8631(13) 3_666 ?
I3 O2 1.819(5) 3_766 ?
I3 O3 1.791(5) . ?
I3 O8 1.782(5) . ?
O2 I3 1.819(5) 3_766 ?
O3 Ba1 3.259(5) 3_666 ?
O4 Ba1 3.012(5) 3_656 ?
O4 I2 1.808(5) 3_656 ?
O5 Ba1 3.278(6) 4_566 ?
O6 Ba1 2.819(5) 4_566 ?
O7 Ba1 2.774(5) 2_646 ?
O8 Ba1 2.733(5) 1_565 ?
O8 Ba1 3.055(5) 3_666 ?
